data_7057281
loop_
_publ_author_name
'Villa-P\'erez, C.'
'Ortega, I. C.'
'V\'elez-Mac\'ias, A.'
'Pay\'an, A. M.'
'Echeverr\'ia, G. A.'
'Soria, D. B.'
'Valencia-Uribe, G. C.'

_publ_section_title
;
 Crystal structure, physicochemical properties, Hirshfeld surface analysis
 and antibacterial activity assays of transition metal complexes of
 6-methoxyquinoline
;
_journal_issue 9
_journal_name_full 'New Journal of Chemistry'
_journal_page_first 7166
_journal_paper_doi 10.1039/C8NJ00661J
_journal_volume 42
_journal_year 2018
_chemical_formula_moiety 'Ag1, (N1 O3), (C10 H9 N1 O1)2'
_chemical_formula_sum 'C20 H18 Ag N3 O5'
_chemical_formula_weight 488.24
_space_group_IT_number 14
_space_group_name_Hall '-P 2yn'
_space_group_name_H-M_alt 'P 1 21/n 1'
_symmetry_cell_setting monoclinic
_symmetry_Int_Tables_number 14
_symmetry_space_group_name_Hall '-P 2yn'
_symmetry_space_group_name_H-M 'P 1 21/n 1'
_atom_sites_solution_hydrogens geom
_audit_creation_date 2017-12-29T10:00:06-00:00
_audit_creation_method 'WinGX routine CIF_UPDATE'
_audit_update_record
;
2017-12-29 deposited with the CCDC.
2018-04-06 downloaded from the CCDC.
;
_cell_angle_alpha 90
_cell_angle_beta 98.470(3)
_cell_angle_gamma 90
_cell_formula_units_Z 4
_cell_length_a 7.3869(2)
_cell_length_b 15.0294(5)
_cell_length_c 17.1175(5)
_cell_measurement_reflns_used 2493
_cell_measurement_temperature 297(2)
_cell_measurement_theta_max 73.2374
_cell_measurement_theta_min 3.9297
_cell_volume 1879.67(10)
_computing_cell_refinement
;
        CrysAlisPro, Agilent Technologies,
        Version 1.171.36.20 (release 27-06-2012 CrysAlis171 .NET)
        (compiled Jul 11 2012,15:38:31)
;
_computing_data_collection
;
        CrysAlisPro, Agilent Technologies,
        Version 1.171.36.20 (release 27-06-2012 CrysAlis171 .NET)
        (compiled Jul 11 2012,15:38:31)
;
_computing_data_reduction
;
        CrysAlisPro, Agilent Technologies,
        Version 1.171.36.20 (release 27-06-2012 CrysAlis171 .NET)
        (compiled Jul 11 2012,15:38:31)
;
_computing_structure_refinement 'SHELXL-2014/7 (Sheldrick, 2014)'
_diffrn_ambient_temperature 297(2)
_diffrn_detector_area_resol_mean 16.0604
_diffrn_measured_fraction_theta_full 1
_diffrn_measured_fraction_theta_max 0.972
_diffrn_measurement_device_type 'Xcalibur, Eos, Gemini'
_diffrn_measurement_method '\w scans'
_diffrn_orient_matrix_UB_11 0.0831785
_diffrn_orient_matrix_UB_12 0.0674759
_diffrn_orient_matrix_UB_13 0.0630027
_diffrn_orient_matrix_UB_21 0.0338248
_diffrn_orient_matrix_UB_22 0.0654029
_diffrn_orient_matrix_UB_23 -0.0656338
_diffrn_orient_matrix_UB_31 -0.1908287
_diffrn_orient_matrix_UB_32 0.0409206
_diffrn_orient_matrix_UB_33 0.0009829
_diffrn_radiation_monochromator graphite
_diffrn_radiation_type CuK\a
_diffrn_radiation_wavelength 1.54184
_diffrn_reflns_av_R_equivalents 0.0272
_diffrn_reflns_av_unetI/netI 0.0421
_diffrn_reflns_Laue_measured_fraction_full 1
_diffrn_reflns_Laue_measured_fraction_max 0.972
_diffrn_reflns_limit_h_max 8
_diffrn_reflns_limit_h_min -8
_diffrn_reflns_limit_k_max 18
_diffrn_reflns_limit_k_min -15
_diffrn_reflns_limit_l_max 21
_diffrn_reflns_limit_l_min -20
_diffrn_reflns_number 7973
_diffrn_reflns_point_group_measured_fraction_full 1
_diffrn_reflns_point_group_measured_fraction_max 0.972
_diffrn_reflns_theta_full 67.684
_diffrn_reflns_theta_max 73.397
_diffrn_reflns_theta_min 3.933
_exptl_absorpt_coefficient_mu 8.948
_exptl_absorpt_correction_T_max 1
_exptl_absorpt_correction_T_min 0.6405
_exptl_absorpt_correction_type multi-scan
_exptl_absorpt_process_details
;
        CrysAlisPro, Agilent Technologies,
        Version 1.171.36.20 (release 27-06-2012 CrysAlis171 .NET)
        (compiled Jul 11 2012,15:38:31)
        Empirical absorption correction using spherical harmonics,
 implemented in SCALE3 ABSPACK scaling algorithm.
;
_exptl_crystal_colour colourless
_exptl_crystal_density_diffrn 1.725
_exptl_crystal_description needle
_exptl_crystal_F_000 984
_exptl_crystal_size_max 0.372
_exptl_crystal_size_mid 0.045
_exptl_crystal_size_min 0.043
_refine_diff_density_max 1.034
_refine_diff_density_min -0.914
_refine_diff_density_rms 0.092
_refine_ls_extinction_coef 0.00029(7)
_refine_ls_extinction_expression Fc^*^=kFc[1+0.001xFc^2^\l^3^/sin(2\q)]^-1/4^
_refine_ls_extinction_method 'SHELXL-2014/7 (Sheldrick 2014'
_refine_ls_goodness_of_fit_ref 1.128
_refine_ls_hydrogen_treatment constr
_refine_ls_matrix_type full
_refine_ls_number_parameters 263
_refine_ls_number_reflns 3681
_refine_ls_number_restraints 0
_refine_ls_restrained_S_all 1.128
_refine_ls_R_factor_all 0.0676
_refine_ls_R_factor_gt 0.0546
_refine_ls_shift/su_max 0
_refine_ls_shift/su_mean 0
_refine_ls_structure_factor_coef Fsqd
_refine_ls_weighting_details 'w=1/[\s^2^(Fo^2^)+(0.0448P)^2^+7.1572P] where P=(Fo^2^+2Fc^2^)/3'
_refine_ls_weighting_scheme calc
_refine_ls_wR_factor_gt 0.1461
_refine_ls_wR_factor_ref 0.1535
_reflns_Friedel_coverage 0
_reflns_number_gt 2951
_reflns_number_total 3681
_reflns_threshold_expression 'I > 2\s(I)'
_cod_data_source_file c8nj00661j2.cif
_cod_data_source_block ag6mq
_cod_depositor_comments 'Adding full bibliography for 7057277--7057281.cif.'
_cod_original_sg_symbol_H-M 'P 21/n'
_cod_database_code 7057281
_shelx_estimated_absorpt_t_min 0.136
_shelx_estimated_absorpt_t_max 0.7

loop_
_symmetry_equiv_pos_as_xyz
'x, y, z'
'-x+1/2, y+1/2, -z+1/2'
'-x, -y, -z'
'x-1/2, -y-1/2, z-1/2'

loop_
_atom_site_label
_atom_site_type_symbol
_atom_site_fract_x
_atom_site_fract_y
_atom_site_fract_z
_atom_site_U_iso_or_equiv
_atom_site_adp_type
_atom_site_occupancy
_atom_site_site_symmetry_order
_atom_site_calc_flag
_atom_site_refinement_flags_posn
_atom_site_refinement_flags_adp
Ag1 Ag 0.21873(8) 0.97089(4) 0.02623(3) 0.0645(2) Uani 1 1 d . .
N11 N 0.2908(7) 0.8951(4) -0.0723(3) 0.0479(12) Uani 1 1 d . .
C12 C 0.2628(9) 0.8075(5) -0.0758(4) 0.0546(16) Uani 1 1 d . .
H12 H 0.2275 0.7793 -0.032 0.066 Uiso 1 1 calc R U
C13 C 0.2835(9) 0.7563(4) -0.1410(4) 0.0530(15) Uani 1 1 d . .
H13 H 0.2657 0.6951 -0.1401 0.064 Uiso 1 1 calc R U
C14 C 0.3300(9) 0.7960(4) -0.2065(4) 0.0475(14) Uani 1 1 d . .
H14 H 0.3404 0.7622 -0.2511 0.057 Uiso 1 1 calc R U
C15 C 0.4098(8) 0.9333(4) -0.2728(3) 0.0417(13) Uani 1 1 d . .
H15 H 0.4218 0.9017 -0.3185 0.05 Uiso 1 1 calc R U
C16 C 0.4384(8) 1.0234(4) -0.2702(4) 0.0463(14) Uani 1 1 d . .
C17 C 0.4209(9) 1.0705(4) -0.2008(4) 0.0506(15) Uani 1 1 d . .
H17 H 0.4427 1.1315 -0.1989 0.061 Uiso 1 1 calc R U
C18 C 0.3731(9) 1.0294(4) -0.1365(4) 0.0510(15) Uani 1 1 d . .
H18 H 0.3609 1.0624 -0.0916 0.061 Uiso 1 1 calc R U
C19 C 0.3417(8) 0.9366(4) -0.1373(3) 0.0410(12) Uani 1 1 d . .
C110 C 0.3625(8) 0.8883(4) -0.2066(3) 0.0402(12) Uani 1 1 d . .
C111 C 0.4790(12) 1.0307(5) -0.4055(4) 0.0640(19) Uani 1 1 d . .
H11A H 0.51 1.0732 -0.4433 0.096 Uiso 1 1 calc R U
H11B H 0.5672 0.9834 -0.4 0.096 Uiso 1 1 calc R U
H11C H 0.3595 1.0068 -0.4234 0.096 Uiso 1 1 calc R U
O1 O 0.4793(7) 1.0734(3) -0.3309(3) 0.0562(11) Uani 1 1 d . .
N21 N 0.1813(7) 1.0835(4) 0.0997(3) 0.0508(13) Uani 1 1 d . .
C22 C 0.2231(9) 1.1640(5) 0.0737(4) 0.0564(17) Uani 1 1 d . .
H22 H 0.2484 1.169 0.0222 0.068 Uiso 1 1 calc R U
C23 C 0.2306(10) 1.2402(5) 0.1199(4) 0.0605(18) Uani 1 1 d . .
H23 H 0.2604 1.2946 0.0992 0.073 Uiso 1 1 calc R U
C24 C 0.1941(9) 1.2353(4) 0.1959(4) 0.0529(15) Uani 1 1 d . .
H24 H 0.199 1.286 0.2273 0.064 Uiso 1 1 calc R U
C25 C 0.1068(9) 1.1421(4) 0.3033(4) 0.0491(14) Uani 1 1 d . .
H25 H 0.112 1.191 0.3368 0.059 Uiso 1 1 calc R U
C26 C 0.0585(9) 1.0605(5) 0.3289(4) 0.0502(15) Uani 1 1 d . .
C27 C 0.0532(9) 0.9863(4) 0.2782(4) 0.0512(15) Uani 1 1 d . .
H27 H 0.0215 0.931 0.2964 0.061 Uiso 1 1 calc R U
C28 C 0.0931(9) 0.9936(4) 0.2040(4) 0.0513(15) Uani 1 1 d . .
H28 H 0.088 0.9438 0.1715 0.062 Uiso 1 1 calc R U
C29 C 0.1424(8) 1.0770(4) 0.1759(3) 0.0465(14) Uani 1 1 d . .
C210 C 0.1489(8) 1.1521(4) 0.2256(4) 0.0450(13) Uani 1 1 d . .
C211 C 0.0070(13) 1.1174(6) 0.4533(4) 0.078(2) Uani 1 1 d . .
H21A H -0.025 1.0972 0.5026 0.117 Uiso 1 1 calc R U
H21B H 0.1244 1.1461 0.4624 0.117 Uiso 1 1 calc R U
H21C H -0.0835 1.1589 0.4295 0.117 Uiso 1 1 calc R U
O2 O 0.0147(8) 1.0433(3) 0.4018(3) 0.0653(13) Uani 1 1 d . .
N3 N -0.0223(9) 1.2326(4) -0.0923(3) 0.0602(15) Uani 1 1 d . .
O3 O -0.1670(9) 1.1869(4) -0.0979(3) 0.0744(15) Uani 1 1 d . .
O4 O 0.1126(10) 1.2049(5) -0.1186(4) 0.100(2) Uani 1 1 d . .
O5 O -0.0202(9) 1.3053(4) -0.0590(3) 0.0814(16) Uani 1 1 d . .

loop_
_atom_site_aniso_label
_atom_site_aniso_U_11
_atom_site_aniso_U_22
_atom_site_aniso_U_33
_atom_site_aniso_U_23
_atom_site_aniso_U_13
_atom_site_aniso_U_12
Ag1 0.0694(4) 0.0792(4) 0.0476(3) -0.0107(3) 0.0174(2) 0.0082(3)
N11 0.051(3) 0.055(3) 0.039(3) 0.001(2) 0.011(2) 0.001(2)
C12 0.056(4) 0.056(4) 0.054(4) 0.011(3) 0.017(3) -0.003(3)
C13 0.061(4) 0.040(3) 0.058(4) 0.005(3) 0.010(3) -0.008(3)
C14 0.053(4) 0.042(3) 0.048(3) -0.003(3) 0.009(3) 0.003(3)
C15 0.049(3) 0.038(3) 0.040(3) 0.000(2) 0.011(2) 0.003(2)
C16 0.046(3) 0.041(3) 0.054(4) 0.007(3) 0.014(3) 0.004(3)
C17 0.060(4) 0.035(3) 0.059(4) -0.002(3) 0.017(3) 0.004(3)
C18 0.060(4) 0.048(3) 0.047(3) -0.010(3) 0.013(3) 0.004(3)
C19 0.041(3) 0.044(3) 0.038(3) -0.002(2) 0.007(2) 0.003(2)
C110 0.037(3) 0.042(3) 0.041(3) 0.001(2) 0.005(2) 0.002(2)
C111 0.090(5) 0.059(4) 0.047(4) 0.011(3) 0.023(4) -0.004(4)
O1 0.076(3) 0.042(2) 0.054(3) 0.009(2) 0.020(2) 0.002(2)
N21 0.049(3) 0.061(3) 0.043(3) 0.001(2) 0.008(2) 0.011(3)
C22 0.054(4) 0.071(5) 0.047(4) 0.013(3) 0.014(3) 0.009(3)
C23 0.061(4) 0.055(4) 0.069(5) 0.016(3) 0.019(4) 0.007(3)
C24 0.052(4) 0.041(3) 0.066(4) 0.000(3) 0.010(3) 0.002(3)
C25 0.054(4) 0.050(3) 0.042(3) -0.007(3) 0.005(3) 0.003(3)
C26 0.050(4) 0.058(4) 0.042(3) 0.003(3) 0.005(3) 0.002(3)
C27 0.057(4) 0.046(3) 0.051(4) 0.004(3) 0.008(3) -0.002(3)
C28 0.052(4) 0.047(3) 0.057(4) -0.004(3) 0.011(3) -0.001(3)
C29 0.044(3) 0.052(3) 0.043(3) -0.001(3) 0.005(2) 0.003(3)
C210 0.040(3) 0.046(3) 0.049(3) 0.001(3) 0.005(3) 0.003(3)
C211 0.104(7) 0.084(6) 0.050(4) -0.009(4) 0.023(4) 0.000(5)
O2 0.086(4) 0.067(3) 0.045(3) 0.004(2) 0.017(2) -0.003(3)
N3 0.082(4) 0.058(4) 0.042(3) 0.011(3) 0.018(3) 0.008(3)
O3 0.100(4) 0.058(3) 0.068(3) 0.006(3) 0.020(3) -0.013(3)
O4 0.109(5) 0.116(5) 0.084(4) 0.002(4) 0.046(4) 0.026(4)
O5 0.113(5) 0.053(3) 0.079(4) -0.011(3) 0.013(3) -0.007(3)

loop_
_atom_type_symbol
_atom_type_description
_atom_type_scat_dispersion_real
_atom_type_scat_dispersion_imag
_atom_type_scat_source
C C 0.0181 0.0091 'International Tables Vol C Tables 4.2.6.8 and 6.1.1.4'
H H 0 0 'International Tables Vol C Tables 4.2.6.8 and 6.1.1.4'
N N 0.0311 0.018 'International Tables Vol C Tables 4.2.6.8 and 6.1.1.4'
O O 0.0492 0.0322 'International Tables Vol C Tables 4.2.6.8 and 6.1.1.4'
Ag Ag 0.1306 4.282 'International Tables Vol C Tables 4.2.6.8 and 6.1.1.4'

loop_
_geom_angle_atom_site_label_1
_geom_angle_atom_site_label_2
_geom_angle_atom_site_label_3
_geom_angle
_geom_angle_site_symmetry_3
N21 Ag1 N11 159.5(2) .
N21 Ag1 Ag1 75.43(14) 3_575
N11 Ag1 Ag1 105.50(14) 3_575
C12 N11 C19 118.1(5) .
C12 N11 Ag1 120.0(4) .
C19 N11 Ag1 121.3(4) .
N11 C12 C13 123.4(6) .
N11 C12 H12 118.3 .
C13 C12 H12 118.3 .
C14 C13 C12 119.6(6) .
C14 C13 H13 120.2 .
C12 C13 H13 120.2 .
C13 C14 C110 119.9(6) .
C13 C14 H14 120.1 .
C110 C14 H14 120.1 .
C16 C15 C110 120.3(5) .
C16 C15 H15 119.8 .
C110 C15 H15 119.8 .
O1 C16 C15 125.1(6) .
O1 C16 C17 115.4(5) .
C15 C16 C17 119.5(6) .
C18 C17 C16 121.6(6) .
C18 C17 H17 119.2 .
C16 C17 H17 119.2 .
C17 C18 C19 120.3(6) .
C17 C18 H18 119.8 .
C19 C18 H18 119.8 .
N11 C19 C18 120.2(5) .
N11 C19 C110 121.4(5) .
C18 C19 C110 118.4(5) .
C15 C110 C14 122.5(5) .
C15 C110 C19 119.8(5) .
C14 C110 C19 117.7(5) .
O1 C111 H11A 109.5 .
O1 C111 H11B 109.5 .
H11A C111 H11B 109.5 .
O1 C111 H11C 109.5 .
H11A C111 H11C 109.5 .
H11B C111 H11C 109.5 .
C16 O1 C111 117.8(5) .
C22 N21 C29 117.9(6) .
C22 N21 Ag1 117.4(4) .
C29 N21 Ag1 124.0(4) .
N21 C22 C23 123.2(6) .
N21 C22 H22 118.4 .
C23 C22 H22 118.4 .
C24 C23 C22 120.0(6) .
C24 C23 H23 120 .
C22 C23 H23 120 .
C23 C24 C210 118.8(6) .
C23 C24 H24 120.6 .
C210 C24 H24 120.6 .
C26 C25 C210 120.0(6) .
C26 C25 H25 120 .
C210 C25 H25 120 .
O2 C26 C25 125.0(6) .
O2 C26 C27 115.2(6) .
C25 C26 C27 119.8(6) .
C28 C27 C26 121.6(6) .
C28 C27 H27 119.2 .
C26 C27 H27 119.2 .
C27 C28 C29 119.8(6) .
C27 C28 H28 120.1 .
C29 C28 H28 120.1 .
N21 C29 C28 119.1(6) .
N21 C29 C210 121.3(6) .
C28 C29 C210 119.6(6) .
C24 C210 C29 118.8(6) .
C24 C210 C25 122.0(6) .
C29 C210 C25 119.2(6) .
O2 C211 H21A 109.5 .
O2 C211 H21B 109.5 .
H21A C211 H21B 109.5 .
O2 C211 H21C 109.5 .
H21A C211 H21C 109.5 .
H21B C211 H21C 109.5 .
C26 O2 C211 117.1(6) .
O4 N3 O5 121.1(8) .
O4 N3 O3 120.8(7) .
O5 N3 O3 118.1(6) .

loop_
_geom_bond_atom_site_label_1
_geom_bond_atom_site_label_2
_geom_bond_distance
_geom_bond_site_symmetry_2
Ag1 N21 2.151(5) .
Ag1 N11 2.165(5) .
Ag1 Ag1 3.3406(12) 3_575
N11 C12 1.334(8) .
N11 C19 1.375(7) .
C12 C13 1.383(9) .
C12 H12 0.93 .
C13 C14 1.357(8) .
C13 H13 0.93 .
C14 C110 1.408(8) .
C14 H14 0.93 .
C15 C16 1.370(8) .
C15 C110 1.407(8) .
C15 H15 0.93 .
C16 O1 1.353(7) .
C16 C17 1.406(9) .
C17 C18 1.353(9) .
C17 H17 0.93 .
C18 C19 1.414(8) .
C18 H18 0.93 .
C19 C110 1.418(8) .
C111 O1 1.430(8) .
C111 H11A 0.96 .
C111 H11B 0.96 .
C111 H11C 0.96 .
N21 C22 1.340(9) .
N21 C29 1.380(8) .
C22 C23 1.388(10) .
C22 H22 0.93 .
C23 C24 1.369(9) .
C23 H23 0.93 .
C24 C210 1.408(9) .
C24 H24 0.93 .
C25 C26 1.367(9) .
C25 C210 1.417(8) .
C25 H25 0.93 .
C26 O2 1.360(7) .
C26 C27 1.409(9) .
C27 C28 1.351(9) .
C27 H27 0.93 .
C28 C29 1.409(9) .
C28 H28 0.93 .
C29 C210 1.411(9) .
C211 O2 1.426(9) .
C211 H21A 0.96 .
C211 H21B 0.96 .
C211 H21C 0.96 .
N3 O4 1.226(8) .
N3 O5 1.230(8) .
N3 O3 1.263(8) .

loop_
_geom_hbond_atom_site_label_D
_geom_hbond_atom_site_label_H
_geom_hbond_atom_site_label_A
_geom_hbond_distance_DH
_geom_hbond_distance_HA
_geom_hbond_distance_DA
_geom_hbond_angle_DHA
_geom_hbond_site_symmetry_A
C12 H12 O3 0.93 2.39 3.157(8) 140 3_575
C13 H13 O1 0.93 2.57 3.359(8) 142.9 2_544
C22 H22 O4 0.93 2.53 3.330(9) 144.4 .
C25 H25 O3 0.93 2.6 3.380(9) 142.2 4_686
C28 H28 O3 0.93 2.45 3.353(9) 164 3_575
C12 H12 O3 0.93 2.39 3.157(8) 140 3_575
C13 H13 O1 0.93 2.57 3.359(8) 142.9 2_544
C22 H22 O4 0.93 2.53 3.330(9) 144.4 .
C25 H25 O3 0.93 2.6 3.380(9) 142.2 4_686
C28 H28 O3 0.93 2.45 3.353(9) 164 3_575

loop_
_geom_torsion_atom_site_label_1
_geom_torsion_atom_site_label_2
_geom_torsion_atom_site_label_3
_geom_torsion_atom_site_label_4
_geom_torsion
C19 N11 C12 C13 0.4(10)
Ag1 N11 C12 C13 171.7(5)
N11 C12 C13 C14 -1.8(11)
C12 C13 C14 C110 2.0(10)
C110 C15 C16 O1 -178.1(6)
C110 C15 C16 C17 0.3(9)
O1 C16 C17 C18 177.3(6)
C15 C16 C17 C18 -1.2(10)
C16 C17 C18 C19 0.9(10)
C12 N11 C19 C18 -180.0(6)
Ag1 N11 C19 C18 8.9(8)
C12 N11 C19 C110 0.7(9)
Ag1 N11 C19 C110 -170.5(4)
C17 C18 C19 N11 -179.1(6)
C17 C18 C19 C110 0.3(9)
C16 C15 C110 C14 179.4(6)
C16 C15 C110 C19 0.9(9)
C13 C14 C110 C15 -179.5(6)
C13 C14 C110 C19 -1.0(9)
N11 C19 C110 C15 178.2(5)
C18 C19 C110 C15 -1.2(9)
N11 C19 C110 C14 -0.4(9)
C18 C19 C110 C14 -179.8(6)
C15 C16 O1 C111 5.2(10)
C17 C16 O1 C111 -173.3(6)
C29 N21 C22 C23 0.6(10)
Ag1 N21 C22 C23 -170.4(5)
N21 C22 C23 C24 -0.1(11)
C22 C23 C24 C210 -0.1(10)
C210 C25 C26 O2 -179.7(6)
C210 C25 C26 C27 0.9(10)
O2 C26 C27 C28 179.8(6)
C25 C26 C27 C28 -0.7(11)
C26 C27 C28 C29 0.4(10)
C22 N21 C29 C28 178.3(6)
Ag1 N21 C29 C28 -11.4(8)
C22 N21 C29 C210 -0.9(9)
Ag1 N21 C29 C210 169.5(4)
C27 C28 C29 N21 -179.5(6)
C27 C28 C29 C210 -0.3(10)
C23 C24 C210 C29 -0.2(9)
C23 C24 C210 C25 -179.1(6)
N21 C29 C210 C24 0.7(9)
C28 C29 C210 C24 -178.4(6)
N21 C29 C210 C25 179.6(6)
C28 C29 C210 C25 0.5(9)
C26 C25 C210 C24 178.1(6)
C26 C25 C210 C29 -0.8(9)
C25 C26 O2 C211 4.4(10)
C27 C26 O2 C211 -176.1(7)
